data_2023211
loop_
_publ_author_name
'Peng, Ziyu'
'Ye, Long'

_publ_section_title
;
 Comparison of the crystal structures of the JAK1/2 inhibitor ruxolitinib
 and its hydrate and phosphate
;
_journal_coeditor_code OJ3020
_journal_issue 8
_journal_name_full 'Acta Crystallographica Section C Structural Chemistry'
_journal_paper_doi 10.1107/S2053229624006740
_journal_volume 80
_journal_year 2024
_chemical_absolute_configuration ad
_chemical_formula_iupac 'C17 H19 N6 +, H2 P O4 -'
_chemical_formula_moiety 'C17 H19 N6 +, H2 O4 P -'
_chemical_formula_sum 'C17 H21 N6 O4 P'
_chemical_formula_weight 404.37
_chemical_name_systematic
'4-{1-[(1<i>R</i>)-2-Cyano-1-cyclopentylethyl]-1<i>H</i>-pyrazol-4-yl}-7<i>H</i>-pyrrolo[2,3-<i>d</i>]pyrimidin-3-ium dihydrogen phosphate'
_space_group_crystal_system orthorhombic
_space_group_IT_number 19
_space_group_name_Hall 'P 2ac 2ab'
_space_group_name_H-M_alt 'P 21 21 21'
_atom_sites_solution_hydrogens mixed
_atom_sites_solution_primary dual
_audit_creation_method
;
Olex2 1.5
(compiled 2022.04.07 svn.rca3783a0 for OlexSys, GUI svn.r6498)
;
_cell_angle_alpha 90
_cell_angle_beta 90
_cell_angle_gamma 90
_cell_formula_units_Z 8
_cell_length_a 7.1398(4)
_cell_length_b 12.0894(6)
_cell_length_c 43.818(2)
_cell_measurement_reflns_used 9334
_cell_measurement_temperature 296
_cell_measurement_theta_max 55.459
_cell_measurement_theta_min 3.299
_cell_volume 3782.2(3)
_computing_cell_refinement
;
SAINT-Plus (Bruker, 2016)
;
_computing_data_collection
;
SMART (Bruker, 2016)
;
_computing_data_reduction
;
SAINT-Plus (Bruker, 2016)
;
_computing_molecular_graphics
;
OLEX2 (Dolomanov <i>et al.</i>,  2009) and
DIAMOND (Pennington, 1999)
;
_computing_publication_material
;
OLEX2 (Dolomanov <i>et al.</i>,  2009)  and
Mercury (Macrae <i>et al.</i>,  2020)
;
_computing_structure_refinement
;
SHELXL2019 (Sheldrick, 2015<i>b</i>)
;
_computing_structure_solution
;
SHELXT2018 (Sheldrick, 2015<i>a</i>)
;
_diffrn_ambient_temperature 296
_diffrn_measured_fraction_theta_full 0.998
_diffrn_measured_fraction_theta_max 0.999
_diffrn_measurement_device_type 'Bruker D8 VENTURE'
_diffrn_measurement_method '\w and \f scans'
_diffrn_radiation_type GaK\a
_diffrn_radiation_wavelength 1.34139
_diffrn_reflns_av_R_equivalents 0.0627
_diffrn_reflns_av_unetI/netI 0.0385
_diffrn_reflns_limit_h_max 9
_diffrn_reflns_limit_h_min -9
_diffrn_reflns_limit_k_max 15
_diffrn_reflns_limit_k_min -13
_diffrn_reflns_limit_l_max 56
_diffrn_reflns_limit_l_min -56
_diffrn_reflns_number 84024
_diffrn_reflns_theta_full 53.594
_diffrn_reflns_theta_max 60.530
_diffrn_reflns_theta_min 3.299
_diffrn_source_current 3.57
_diffrn_source_power 0.24954300000000
_diffrn_source_voltage 69.9
_exptl_absorpt_coefficient_mu 1.053
_exptl_absorpt_correction_T_max 0.7519
_exptl_absorpt_correction_T_min 0.6117
_exptl_absorpt_correction_type multi-scan
_exptl_absorpt_process_details
;
(SADABS; Bruker, 2016)
;
_exptl_crystal_colour colourless
_exptl_crystal_density_diffrn 1.420
_exptl_crystal_description needle
_exptl_crystal_F_000 1696
_exptl_crystal_size_max 0.11
_exptl_crystal_size_mid 0.04
_exptl_crystal_size_min 0.02
_refine_diff_density_max 0.183
_refine_diff_density_min -0.314
_refine_ls_abs_structure_details
;
Flack <i>x</i> determined using 2547 quotients [(I+)-(I-)]/[(I+)+(I-)]
(Parsons <i>et al.</i>,  2013)
;
_refine_ls_abs_structure_Flack 0.044(8)
_refine_ls_extinction_method none
_refine_ls_goodness_of_fit_ref 1.048
_refine_ls_hydrogen_treatment mixed
_refine_ls_matrix_type full
_refine_ls_number_parameters 559
_refine_ls_number_reflns 8662
_refine_ls_number_restraints 191
_refine_ls_restrained_S_all 1.050
_refine_ls_R_factor_all 0.0541
_refine_ls_R_factor_gt 0.0418
_refine_ls_shift/su_max 0.000
_refine_ls_shift/su_mean 0.000
_refine_ls_structure_factor_coef Fsqd
_refine_ls_weighting_details 'w=1/[\s^2^(Fo^2^)+(0.0717P)^2^] where P=(Fo^2^+2Fc^2^)/3'
_refine_ls_weighting_scheme calc
_refine_ls_wR_factor_gt 0.1074
_refine_ls_wR_factor_ref 0.1130
_reflns_number_gt 6947
_reflns_number_total 8662
_reflns_threshold_expression 'I > 2\s(I)'
_cod_data_source_file oj3020sup1.cif
_cod_data_source_block rux-p
_cod_original_cell_volume 3782.2(4)
_cod_database_code 2023211
_shelx_space_group_comment
;
The symmetry employed for this shelxl refinement is uniquely defined
by the following loop, which should always be used as a source of
symmetry information in preference to the above space-group names.
They are only intended as comments.
;
_shelx_estimated_absorpt_t_min 0.893
_shelx_estimated_absorpt_t_max 0.979

loop_
_space_group_symop_operation_xyz
'x, y, z'
'-x+1/2, -y, z+1/2'
'-x, y+1/2, -z+1/2'
'x+1/2, -y+1/2, -z'

loop_
_atom_site_type_symbol
_atom_site_label
_atom_site_fract_x
_atom_site_fract_y
_atom_site_fract_z
_atom_site_U_iso_or_equiv
_atom_site_adp_type
_atom_site_calc_flag
_atom_site_occupancy
_atom_site_disorder_assembly
_atom_site_disorder_group
P P1A 0.65649(11) 0.45547(6) 0.42726(2) 0.04229(19) Uani d 1 . .
O O1A 0.6066(3) 0.54089(16) 0.40388(5) 0.0514(5) Uani d 1 . .
O O2A 0.5943(4) 0.48670(18) 0.45935(5) 0.0560(6) Uani d 1 . .
O O3A 0.5760(4) 0.34235(18) 0.41825(5) 0.0548(6) Uani d 1 . .
H H3AA 0.494(4) 0.317(3) 0.4296(8) 0.082 Uiso d 1 . .
O O4A 0.8722(3) 0.4475(2) 0.42736(7) 0.0727(8) Uani d 1 . .
H H4A 0.905636 0.402615 0.440290 0.109 Uiso calc 1 . .
P P1B 0.21366(10) 0.30897(6) 0.47465(2) 0.03782(17) Uani d 1 . .
O O1B 0.3300(3) 0.24909(15) 0.45067(4) 0.0449(5) Uani d 1 . .
O O2B 0.2951(3) 0.42237(17) 0.48157(5) 0.0519(5) Uani d 1 . .
H H2BA 0.381(4) 0.449(3) 0.4712(8) 0.078 Uiso d 1 . .
O O3B 0.0103(3) 0.31624(19) 0.46592(5) 0.0537(5) Uani d 1 . .
O O4B 0.2128(3) 0.2396(2) 0.50465(5) 0.0537(5) Uani d 1 . .
H H4B 0.319855 0.219606 0.508604 0.081 Uiso calc 1 . .
N N1A 0.8069(4) 1.03408(19) 0.45525(6) 0.0470(6) Uani d 1 . .
H H1A 0.828444 1.054736 0.473701 0.056 Uiso calc 1 . .
C C1A 0.7998(5) 1.1024(2) 0.43002(7) 0.0514(7) Uani d 1 . .
H H1AA 0.815717 1.178725 0.430489 0.062 Uiso calc 1 . .
N N2A 0.7629(4) 0.84118(19) 0.46466(5) 0.0467(6) Uani d 1 . .
C C2A 0.7663(5) 1.0423(2) 0.40451(7) 0.0472(7) Uani d 1 . .
H H2A 0.756075 1.069027 0.384669 0.057 Uiso calc 1 . .
N N3A 0.6946(3) 0.73956(18) 0.41971(5) 0.0418(5) Uani d 1 . .
H H3A 0.666753 0.675849 0.412256 0.050 Uiso calc 1 . .
C C3A 0.7499(4) 0.9295(2) 0.41416(6) 0.0388(6) Uani d 1 . .
N N4A 0.5699(5) 0.7373(2) 0.32401(6) 0.0634(8) Uani d 1 . .
C C4A 0.7743(4) 0.9295(2) 0.44602(6) 0.0408(6) Uani d 1 . .
N N5A 0.6691(4) 0.8315(2) 0.31873(5) 0.0501(6) Uani d 1 . .
C C5A 0.7229(5) 0.7489(2) 0.44995(6) 0.0461(7) Uani d 1 . .
H H5A 0.713479 0.684635 0.461509 0.055 Uiso calc 1 . .
N N6A 0.4936(9) 0.9492(4) 0.21840(9) 0.1197(19) Uani d 1 . .
C C6A 0.7086(4) 0.8276(2) 0.40058(6) 0.0380(6) Uani d 1 . .
C C7A 0.6785(4) 0.8103(2) 0.36838(6) 0.0413(6) Uani d 1 . .
C C8A 0.5788(5) 0.7231(3) 0.35413(7) 0.0566(9) Uani d 1 . .
H H8A 0.526349 0.663526 0.364482 0.068 Uiso calc 1 . .
C C9A 0.7336(5) 0.8773(2) 0.34439(6) 0.0447(6) Uani d 1 . .
H H9A 0.802701 0.942331 0.345869 0.054 Uiso calc 1 . .
C C10A 0.6929(5) 0.8715(3) 0.28734(7) 0.0527(8) Uani d 1 . .
H H10C 0.750266 0.944981 0.288622 0.063 Uiso calc 1 . .
C C11A 0.4956(6) 0.8873(4) 0.27458(8) 0.0668(10) Uani d 1 . .
H H11C 0.428013 0.817890 0.276149 0.080 Uiso calc 1 . .
H H11D 0.430106 0.941503 0.286912 0.080 Uiso calc 1 . .
C C12A 0.4943(7) 0.9235(4) 0.24290(9) 0.0769(12) Uani d 1 . .
C C13A 0.8203(6) 0.8007(3) 0.26771(8) 0.0653(9) Uani d 1 . .
H H13A 0.844244 0.842837 0.249014 0.078 Uiso calc 1 . .
C C14A 0.7510(7) 0.6881(4) 0.25778(11) 0.0862(13) Uani d 1 . .
H H14C 0.671000 0.694403 0.239972 0.103 Uiso calc 1 . .
H H14D 0.681059 0.652733 0.274053 0.103 Uiso calc 1 . .
C C15A 0.9283(10) 0.6222(5) 0.25026(16) 0.123(2) Uani d 1 . .
H H15C 0.921848 0.549309 0.259430 0.148 Uiso calc 1 . .
H H15D 0.940692 0.613606 0.228343 0.148 Uiso calc 1 . .
C C16A 1.0900(9) 0.6840(6) 0.26258(15) 0.121(2) Uani d 1 . .
H H16C 1.165174 0.713739 0.246072 0.145 Uiso calc 1 . .
H H16D 1.168081 0.635634 0.274843 0.145 Uiso calc 1 . .
C C17A 1.0113(6) 0.7771(4) 0.28205(12) 0.0894(13) Uani d 1 . .
H H17C 1.091281 0.841934 0.281168 0.107 Uiso calc 1 . .
H H17D 0.998183 0.754196 0.303150 0.107 Uiso calc 1 . .
N N1B 0.2387(4) -0.2951(2) 0.46540(7) 0.0579(7) Uani d 1 . .
H H1B 0.245886 -0.333642 0.481847 0.069 Uiso calc 1 . .
C C1B 0.1951(5) -0.3349(3) 0.43719(9) 0.0613(9) Uani d 1 . .
H H1BA 0.169441 -0.408612 0.432853 0.074 Uiso calc 1 . .
N N2B 0.3140(5) -0.1196(2) 0.48662(6) 0.0565(7) Uani d 1 . .
C C2B 0.1944(5) -0.2521(3) 0.41632(8) 0.0538(8) Uani d 1 . .
H H2B 0.166616 -0.258422 0.395658 0.065 Uiso calc 1 . .
N N3B 0.3096(4) 0.02370(18) 0.45001(5) 0.0437(6) Uani d 1 . .
H H3B 0.323506 0.093495 0.446977 0.052 Uiso calc 1 . .
C C3B 0.2446(4) -0.1535(2) 0.43224(7) 0.0436(6) Uani d 1 . .
N N4B 0.2251(6) 0.0366(3) 0.34516(6) 0.0733(9) Uani d 1 . .
C C4B 0.2688(4) -0.1855(2) 0.46329(7) 0.0466(7) Uani d 1 . .
N N5B 0.2470(5) 0.1350(2) 0.35969(6) 0.0584(7) Uani d 1 . .
C C5B 0.3305(6) -0.0154(3) 0.47894(7) 0.0550(8) Uani d 1 . .
H H5B 0.358336 0.035204 0.494261 0.066 Uiso calc 1 . .
N N6B 0.6761(8) 0.1284(4) 0.31372(12) 0.1215(18) Uani d 1 . .
C C6B 0.2678(4) -0.0417(2) 0.42557(6) 0.0400(6) Uani d 1 . .
C C7B 0.2549(4) 0.0101(2) 0.39595(6) 0.0417(6) Uani d 1 . .
C C8B 0.2285(6) -0.0375(3) 0.36689(8) 0.0632(9) Uani d 1 . .
H H8B 0.215123 -0.113032 0.363552 0.076 Uiso calc 1 . .
C C9B 0.2651(5) 0.1216(3) 0.38945(7) 0.0516(8) Uani d 1 . .
H H9B 0.281796 0.177880 0.403652 0.062 Uiso calc 1 . .
C C10B 0.2655(7) 0.2388(4) 0.34224(9) 0.0811(13) Uani d 1 . .
H H10A 0.242871 0.214219 0.321251 0.097 Uiso calc 0.388(6) A 2
H H10B 0.216155 0.229527 0.321530 0.097 Uiso calc 0.612(6) A 1
C C11B 0.4702(8) 0.2727(3) 0.34127(10) 0.0904(16) Uani d 1 . .
H H11A 0.481001 0.343220 0.330875 0.109 Uiso calc 1 . .
H H11B 0.515437 0.282391 0.361971 0.109 Uiso calc 1 . .
C C12B 0.5875(8) 0.1917(4) 0.32576(10) 0.0865(14) Uani d 1 . .
C C13B 0.1702(13) 0.3396(5) 0.35836(18) 0.0632(19) Uani d 0.612(6) A 1
H H13B 0.204885 0.340211 0.379996 0.076 Uiso calc 0.612(6) A 1
C C14B 0.2067(12) 0.4547(5) 0.34448(19) 0.084(2) Uani d 0.612(6) A 1
H H14A 0.308344 0.491948 0.354978 0.101 Uiso calc 0.612(6) A 1
H H14B 0.237082 0.449126 0.322961 0.101 Uiso calc 0.612(6) A 1
C C15B 0.0201(19) 0.5161(9) 0.3493(3) 0.103(4) Uani d 0.612(6) A 1
H H15A 0.009438 0.543545 0.369986 0.124 Uiso calc 0.612(6) A 1
H H15B 0.008035 0.577597 0.335172 0.124 Uiso calc 0.612(6) A 1
C C16B -0.1270(15) 0.4270(9) 0.3428(3) 0.105(3) Uani d 0.612(6) A 1
H H16A -0.244098 0.444324 0.352922 0.126 Uiso calc 0.612(6) A 1
H H16B -0.149808 0.420502 0.321028 0.126 Uiso calc 0.612(6) A 1
C C17B -0.0436(12) 0.3207(6) 0.35536(18) 0.082(2) Uani d 0.612(6) A 1
H H17A -0.068729 0.259543 0.341642 0.098 Uiso calc 0.612(6) A 1
H H17B -0.097603 0.303747 0.375127 0.098 Uiso calc 0.612(6) A 1
C C18 0.091(2) 0.3083(10) 0.3490(3) 0.066(3) Uani d 0.388(6) A 2
H H18 -0.011064 0.261066 0.356444 0.079 Uiso calc 0.388(6) A 2
C C19 0.1496(19) 0.3913(11) 0.3738(3) 0.088(3) Uani d 0.388(6) A 2
H H19A 0.284235 0.389665 0.376746 0.105 Uiso calc 0.388(6) A 2
H H19B 0.089260 0.373878 0.393055 0.105 Uiso calc 0.388(6) A 2
C C20 0.086(3) 0.5074(13) 0.3621(4) 0.104(5) Uani d 0.388(6) A 2
H H20A 0.024612 0.548628 0.378297 0.124 Uiso calc 0.388(6) A 2
H H20B 0.192226 0.549728 0.354836 0.124 Uiso calc 0.388(6) A 2
C C21 -0.051(3) 0.4833(14) 0.3361(4) 0.099(4) Uani d 0.388(6) A 2
H H21A -0.176717 0.472374 0.343864 0.119 Uiso calc 0.388(6) A 2
H H21B -0.052004 0.543380 0.321460 0.119 Uiso calc 0.388(6) A 2
C C22 0.0237(19) 0.3790(8) 0.3220(2) 0.076(3) Uani d 0.388(6) A 2
H H22A 0.126688 0.395255 0.308252 0.092 Uiso calc 0.388(6) A 2
H H22B -0.073782 0.341045 0.310661 0.092 Uiso calc 0.388(6) A 2

loop_
_atom_site_aniso_label
_atom_site_aniso_U_11
_atom_site_aniso_U_22
_atom_site_aniso_U_33
_atom_site_aniso_U_12
_atom_site_aniso_U_13
_atom_site_aniso_U_23
P1A 0.0481(4) 0.0328(3) 0.0460(4) -0.0038(3) -0.0006(3) 0.0085(3)
O1A 0.0720(15) 0.0337(10) 0.0485(12) -0.0026(10) -0.0117(10) 0.0076(9)
O2A 0.0746(16) 0.0481(12) 0.0454(12) -0.0180(11) 0.0004(11) -0.0007(10)
O3A 0.0704(15) 0.0380(11) 0.0561(14) -0.0073(10) 0.0154(11) -0.0008(9)
O4A 0.0480(14) 0.0832(19) 0.0869(19) -0.0059(12) -0.0004(13) 0.0444(15)
P1B 0.0406(3) 0.0363(3) 0.0366(3) -0.0006(3) 0.0005(3) 0.0031(3)
O1B 0.0562(12) 0.0322(9) 0.0464(11) -0.0047(9) 0.0093(9) -0.0043(8)
O2B 0.0611(14) 0.0418(11) 0.0527(12) -0.0064(10) 0.0132(11) -0.0088(9)
O3B 0.0424(11) 0.0631(13) 0.0557(12) 0.0005(10) -0.0036(9) 0.0195(11)
O4B 0.0473(11) 0.0662(14) 0.0475(11) 0.0044(11) 0.0017(10) 0.0194(10)
N1A 0.0613(16) 0.0367(12) 0.0432(13) 0.0005(12) -0.0049(12) -0.0071(10)
C1A 0.066(2) 0.0307(13) 0.0573(18) -0.0013(14) 0.0017(16) -0.0025(12)
N2A 0.0620(16) 0.0399(12) 0.0381(12) 0.0007(11) -0.0038(12) 0.0025(10)
C2A 0.0613(19) 0.0352(14) 0.0453(15) -0.0039(14) -0.0004(14) 0.0048(12)
N3A 0.0545(14) 0.0291(10) 0.0418(12) -0.0008(11) -0.0041(11) 0.0003(9)
C3A 0.0430(15) 0.0329(13) 0.0405(13) 0.0013(11) -0.0004(12) -0.0005(10)
N4A 0.092(2) 0.0513(16) 0.0467(15) -0.0218(16) -0.0096(15) 0.0009(13)
C4A 0.0428(15) 0.0357(13) 0.0439(15) 0.0020(12) -0.0038(12) -0.0013(11)
N5A 0.0674(17) 0.0466(13) 0.0362(12) -0.0092(13) -0.0048(12) 0.0033(10)
C5A 0.0622(18) 0.0363(14) 0.0399(14) -0.0003(14) -0.0042(14) 0.0051(11)
N6A 0.181(5) 0.123(4) 0.055(2) 0.069(4) -0.015(3) 0.005(2)
C6A 0.0411(14) 0.0341(13) 0.0387(13) 0.0018(12) -0.0001(11) 0.0030(10)
C7A 0.0504(16) 0.0340(13) 0.0394(14) -0.0013(13) -0.0040(12) 0.0000(11)
C8A 0.080(2) 0.0428(17) 0.0464(18) -0.0162(16) -0.0062(16) 0.0025(13)
C9A 0.0552(17) 0.0379(14) 0.0410(14) -0.0053(13) -0.0010(13) -0.0001(11)
C10A 0.070(2) 0.0509(17) 0.0374(15) -0.0004(16) 0.0015(15) 0.0019(13)
C11A 0.075(3) 0.079(3) 0.0462(19) 0.010(2) -0.0043(18) 0.0017(18)
C12A 0.098(3) 0.082(3) 0.050(2) 0.028(2) -0.012(2) -0.0024(19)
C13A 0.077(2) 0.067(2) 0.0519(18) 0.003(2) 0.0066(17) -0.0026(17)
C14A 0.101(3) 0.076(3) 0.082(3) -0.004(3) 0.004(3) -0.024(2)
C15A 0.127(5) 0.094(4) 0.149(6) 0.020(4) 0.013(4) -0.041(4)
C16A 0.099(4) 0.130(5) 0.133(5) 0.029(4) 0.016(4) -0.028(4)
C17A 0.066(3) 0.093(3) 0.109(3) 0.006(2) 0.000(2) -0.016(3)
N1B 0.0722(18) 0.0368(12) 0.0646(16) -0.0004(13) 0.0084(15) 0.0106(12)
C1B 0.068(2) 0.0318(15) 0.084(2) -0.0075(15) 0.0019(19) 0.0005(15)
N2B 0.086(2) 0.0404(13) 0.0429(14) 0.0048(14) 0.0076(14) 0.0057(11)
C2B 0.0595(19) 0.0401(15) 0.0617(19) -0.0045(15) -0.0040(16) -0.0043(14)
N3B 0.0611(15) 0.0312(11) 0.0388(12) -0.0019(11) 0.0045(11) 0.0029(9)
C3B 0.0428(15) 0.0358(14) 0.0523(16) 0.0006(11) 0.0054(13) -0.0004(11)
N4B 0.109(3) 0.0680(18) 0.0426(14) 0.012(2) -0.0125(17) -0.0003(13)
C4B 0.0529(16) 0.0344(14) 0.0527(16) 0.0023(13) 0.0096(14) 0.0063(12)
N5B 0.085(2) 0.0533(15) 0.0370(13) 0.0080(15) 0.0016(14) 0.0033(11)
C5B 0.084(2) 0.0430(16) 0.0378(15) 0.0037(16) 0.0025(16) -0.0006(12)
N6B 0.142(4) 0.074(3) 0.148(4) 0.014(3) 0.061(4) -0.002(3)
C6B 0.0389(13) 0.0396(14) 0.0414(13) 0.0014(12) 0.0045(12) -0.0004(11)
C7B 0.0427(15) 0.0424(15) 0.0400(14) -0.0009(12) -0.0009(12) 0.0000(11)
C8B 0.089(3) 0.0479(17) 0.0524(18) -0.0012(19) -0.0078(19) -0.0030(14)
C9B 0.071(2) 0.0471(16) 0.0368(14) -0.0010(16) -0.0007(15) 0.0037(12)
C10B 0.119(4) 0.072(2) 0.0523(19) 0.037(3) 0.025(2) 0.0273(17)
C11B 0.146(5) 0.050(2) 0.075(3) 0.016(2) 0.048(3) 0.0171(19)
C12B 0.119(4) 0.059(2) 0.082(3) 0.010(3) 0.037(3) 0.014(2)
C13B 0.097(5) 0.041(3) 0.051(4) 0.006(3) 0.007(4) 0.003(3)
C14B 0.105(5) 0.050(3) 0.097(5) 0.012(4) 0.017(4) 0.015(3)
C15B 0.128(10) 0.069(6) 0.114(9) 0.029(6) 0.004(7) 0.026(6)
C16B 0.105(6) 0.096(6) 0.115(7) 0.034(5) 0.006(5) 0.019(5)
C17B 0.092(5) 0.065(4) 0.088(5) 0.007(4) 0.010(4) 0.000(4)
C18 0.075(7) 0.065(6) 0.058(6) 0.011(6) 0.001(5) 0.015(5)
C19 0.084(7) 0.100(8) 0.080(7) 0.032(6) -0.005(6) -0.011(6)
C20 0.120(10) 0.078(8) 0.113(10) -0.005(8) -0.002(8) 0.000(8)
C21 0.122(11) 0.063(8) 0.113(10) 0.013(7) -0.012(8) 0.011(7)
C22 0.103(7) 0.068(6) 0.058(5) 0.010(5) -0.018(5) 0.016(5)

loop_
_atom_type_symbol
_atom_type_description
_atom_type_scat_dispersion_real
_atom_type_scat_dispersion_imag
_atom_type_scat_source
C C 0.0137 0.0067 'International Tables Vol C Tables 4.2.6.8 and 6.1.1.4'
H H 0.0000 0.0000 'International Tables Vol C Tables 4.2.6.8 and 6.1.1.4'
N N 0.0241 0.0134 'International Tables Vol C Tables 4.2.6.8 and 6.1.1.4'
O O 0.0389 0.0241 'International Tables Vol C Tables 4.2.6.8 and 6.1.1.4'
P P 0.2543 0.3332 'International Tables Vol C Tables 4.2.6.8 and 6.1.1.4'

loop_
_geom_angle_atom_site_label_1
_geom_angle_atom_site_label_2
_geom_angle_atom_site_label_3
_geom_angle_site_symmetry_1
_geom_angle_site_symmetry_3
_geom_angle
_geom_angle_publ_flag
O1A P1A O2A . . 113.05(13) ?
O1A P1A O3A . . 110.42(13) ?
O1A P1A O4A . . 106.40(14) ?
O2A P1A O3A . . 110.45(13) ?
O2A P1A O4A . . 107.69(16) ?
O3A P1A O4A . . 108.61(17) ?
P1A O3A H3AA . . 116(3) ?
P1A O4A H4A . . 109.5 ?
O1B P1B O4B . . 109.16(13) ?
O2B P1B O1B . . 110.98(12) ?
O2B P1B O4B . . 108.57(13) ?
O3B P1B O1B . . 112.26(13) ?
O3B P1B O2B . . 111.55(14) ?
O3B P1B O4B . . 104.02(12) ?
P1B O2B H2BA . . 122(3) ?
P1B O4B H4B . . 109.5 ?
C1A N1A H1A . . 125.8 ?
C4A N1A H1A . . 125.8 ?
C4A N1A C1A . . 108.3(2) ?
N1A C1A H1AA . . 124.9 ?
C2A C1A N1A . . 110.3(3) ?
C2A C1A H1AA . . 124.9 ?
C5A N2A C4A . . 112.7(2) ?
C1A C2A H2A . . 126.8 ?
C1A C2A C3A . . 106.3(3) ?
C3A C2A H2A . . 126.8 ?
C5A N3A H3A . . 119.0 ?
C5A N3A C6A . . 122.1(2) ?
C6A N3A H3A . . 119.0 ?
C4A C3A C2A . . 106.4(2) ?
C6A C3A C2A . . 136.9(3) ?
C6A C3A C4A . . 116.6(2) ?
C8A N4A N5A . . 104.6(3) ?
N1A C4A C3A . . 108.6(2) ?
N2A C4A N1A . . 124.9(3) ?
N2A C4A C3A . . 126.5(2) ?
N4A N5A C10A . . 119.7(2) ?
C9A N5A N4A . . 112.6(2) ?
C9A N5A C10A . . 127.7(3) ?
N2A C5A N3A . . 125.8(3) ?
N2A C5A H5A . . 117.1 ?
N3A C5A H5A . . 117.1 ?
N3A C6A C3A . . 116.3(2) ?
N3A C6A C7A . . 118.6(2) ?
C3A C6A C7A . . 125.1(2) ?
C8A C7A C6A . . 127.8(3) ?
C9A C7A C6A . . 128.0(3) ?
C9A C7A C8A . . 104.1(2) ?
N4A C8A C7A . . 111.4(3) ?
N4A C8A H8A . . 124.3 ?
C7A C8A H8A . . 124.3 ?
N5A C9A C7A . . 107.3(3) ?
N5A C9A H9A . . 126.3 ?
C7A C9A H9A . . 126.3 ?
N5A C10A H10C . . 107.1 ?
N5A C10A C11A . . 106.1(3) ?
N5A C10A C13A . . 114.5(3) ?
C11A C10A H10C . . 107.1 ?
C13A C10A H10C . . 107.1 ?
C13A C10A C11A . . 114.6(3) ?
C10A C11A H11C . . 109.0 ?
C10A C11A H11D . . 109.0 ?
H11C C11A H11D . . 107.8 ?
C12A C11A C10A . . 113.1(3) ?
C12A C11A H11C . . 109.0 ?
C12A C11A H11D . . 109.0 ?
N6A C12A C11A . . 178.6(5) ?
C10A C13A H13A . . 106.5 ?
C10A C13A C17A . . 114.0(3) ?
C14A C13A C10A . . 118.4(4) ?
C14A C13A H13A . . 106.5 ?
C14A C13A C17A . . 104.1(4) ?
C17A C13A H13A . . 106.5 ?
C13A C14A H14C . . 110.7 ?
C13A C14A H14D . . 110.7 ?
C13A C14A C15A . . 105.0(4) ?
H14C C14A H14D . . 108.8 ?
C15A C14A H14C . . 110.7 ?
C15A C14A H14D . . 110.7 ?
C14A C15A H15C . . 110.2 ?
C14A C15A H15D . . 110.2 ?
H15C C15A H15D . . 108.5 ?
C16A C15A C14A . . 107.7(4) ?
C16A C15A H15C . . 110.2 ?
C16A C15A H15D . . 110.2 ?
C15A C16A H16C . . 110.3 ?
C15A C16A H16D . . 110.3 ?
C15A C16A C17A . . 106.9(5) ?
H16C C16A H16D . . 108.6 ?
C17A C16A H16C . . 110.3 ?
C17A C16A H16D . . 110.3 ?
C13A C17A H17C . . 111.0 ?
C13A C17A H17D . . 111.0 ?
C16A C17A C13A . . 103.7(4) ?
C16A C17A H17C . . 111.0 ?
C16A C17A H17D . . 111.0 ?
H17C C17A H17D . . 109.0 ?
C1B N1B H1B . . 125.6 ?
C4B N1B H1B . . 125.6 ?
C4B N1B C1B . . 108.8(3) ?
N1B C1B H1BA . . 124.7 ?
C2B C1B N1B . . 110.6(3) ?
C2B C1B H1BA . . 124.7 ?
C5B N2B C4B . . 113.5(3) ?
C1B C2B H2B . . 126.7 ?
C1B C2B C3B . . 106.6(3) ?
C3B C2B H2B . . 126.7 ?
C5B N3B H3B . . 118.2 ?
C5B N3B C6B . . 123.6(2) ?
C6B N3B H3B . . 118.2 ?
C4B C3B C2B . . 105.7(3) ?
C6B C3B C2B . . 137.6(3) ?
C6B C3B C4B . . 116.7(3) ?
C8B N4B N5B . . 104.9(3) ?
N1B C4B C3B . . 108.3(3) ?
N2B C4B N1B . . 125.0(3) ?
N2B C4B C3B . . 126.7(3) ?
N4B N5B C10B . . 120.8(3) ?
C9B N5B N4B . . 111.5(3) ?
C9B N5B C10B . . 127.4(3) ?
N2B C5B N3B . . 124.3(3) ?
N2B C5B H5B . . 117.8 ?
N3B C5B H5B . . 117.8 ?
N3B C6B C3B . . 115.1(2) ?
N3B C6B C7B . . 117.9(2) ?
C3B C6B C7B . . 127.0(3) ?
C8B C7B C6B . . 130.0(3) ?
C9B C7B C6B . . 127.3(3) ?
C9B C7B C8B . . 102.7(3) ?
N4B C8B C7B . . 112.4(3) ?
N4B C8B H8B . . 123.8 ?
C7B C8B H8B . . 123.8 ?
N5B C9B C7B . . 108.6(3) ?
N5B C9B H9B . . 125.7 ?
C7B C9B H9B . . 125.7 ?
N5B C10B H10A . . 102.4 ?
N5B C10B H10B . . 110.5 ?
N5B C10B C11B . . 109.3(3) ?
N5B C10B C13B . . 113.0(4) ?
N5B C10B C18 . . 107.0(6) ?
C11B C10B H10A . . 102.4 ?
C11B C10B H10B . . 110.5 ?
C11B C10B C13B . . 102.8(5) ?
C11B C10B C18 . . 129.9(7) ?
C13B C10B H10B . . 110.5 ?
C18 C10B H10A . . 102.4 ?
C10B C11B H11A . . 109.1 ?
C10B C11B H11B . . 109.1 ?
H11A C11B H11B . . 107.8 ?
C12B C11B C10B . . 112.6(4) ?
C12B C11B H11A . . 109.1 ?
C12B C11B H11B . . 109.1 ?
N6B C12B C11B . . 179.2(7) ?
C10B C13B H13B . . 109.4 ?
C14B C13B C10B . . 116.9(6) ?
C14B C13B H13B . . 109.4 ?
C14B C13B C17B . . 105.5(6) ?
C17B C13B C10B . . 106.0(7) ?
C17B C13B H13B . . 109.4 ?
C13B C14B H14A . . 111.0 ?
C13B C14B H14B . . 111.0 ?
H14A C14B H14B . . 109.0 ?
C15B C14B C13B . . 103.6(7) ?
C15B C14B H14A . . 111.0 ?
C15B C14B H14B . . 111.0 ?
C14B C15B H15A . . 111.1 ?
C14B C15B H15B . . 111.1 ?
H15A C15B H15B . . 109.1 ?
C16B C15B C14B . . 103.2(8) ?
C16B C15B H15A . . 111.1 ?
C16B C15B H15B . . 111.1 ?
C15B C16B H16A . . 110.7 ?
C15B C16B H16B . . 110.7 ?
H16A C16B H16B . . 108.8 ?
C17B C16B C15B . . 105.0(8) ?
C17B C16B H16A . . 110.7 ?
C17B C16B H16B . . 110.7 ?
C13B C17B H17A . . 110.3 ?
C13B C17B H17B . . 110.3 ?
C16B C17B C13B . . 107.0(7) ?
C16B C17B H17A . . 110.3 ?
C16B C17B H17B . . 110.3 ?
H17A C17B H17B . . 108.6 ?
C10B C18 H18 . . 110.4 ?
C10B C18 C19 . . 105.8(10) ?
C10B C18 C22 . . 114.1(9) ?
C19 C18 H18 . . 110.4 ?
C22 C18 H18 . . 110.4 ?
C22 C18 C19 . . 105.5(9) ?
C18 C19 H19A . . 110.5 ?
C18 C19 H19B . . 110.5 ?
C18 C19 C20 . . 106.0(10) ?
H19A C19 H19B . . 108.7 ?
C20 C19 H19A . . 110.5 ?
C20 C19 H19B . . 110.5 ?
C19 C20 H20A . . 110.7 ?
C19 C20 H20B . . 110.7 ?
H20A C20 H20B . . 108.8 ?
C21 C20 C19 . . 105.0(12) ?
C21 C20 H20A . . 110.7 ?
C21 C20 H20B . . 110.7 ?
C20 C21 H21A . . 111.0 ?
C20 C21 H21B . . 111.0 ?
H21A C21 H21B . . 109.0 ?
C22 C21 C20 . . 104.0(12) ?
C22 C21 H21A . . 111.0 ?
C22 C21 H21B . . 111.0 ?
C18 C22 H22A . . 110.8 ?
C18 C22 H22B . . 110.8 ?
C21 C22 C18 . . 105.0(10) ?
C21 C22 H22A . . 110.8 ?
C21 C22 H22B . . 110.8 ?
H22A C22 H22B . . 108.8 ?

loop_
_geom_bond_atom_site_label_1
_geom_bond_atom_site_label_2
_geom_bond_site_symmetry_2
_geom_bond_distance
_geom_bond_publ_flag
P1A O1A . 1.498(2) ?
P1A O2A . 1.522(2) ?
P1A O3A . 1.535(2) ?
P1A O4A . 1.543(2) ?
O3A H3AA . 0.825(14) ?
O4A H4A . 0.8200 ?
P1B O1B . 1.523(2) ?
P1B O2B . 1.520(2) ?
P1B O3B . 1.504(2) ?
P1B O4B . 1.559(2) ?
O2B H2BA . 0.829(14) ?
O4B H4B . 0.8200 ?
N1A H1A . 0.8600 ?
N1A C1A . 1.381(4) ?
N1A C4A . 1.348(3) ?
C1A H1AA . 0.9300 ?
C1A C2A . 1.354(4) ?
N2A C4A . 1.347(3) ?
N2A C5A . 1.320(4) ?
C2A H2A . 0.9300 ?
C2A C3A . 1.434(4) ?
N3A H3A . 0.8600 ?
N3A C5A . 1.345(4) ?
N3A C6A . 1.358(3) ?
C3A C4A . 1.407(4) ?
C3A C6A . 1.399(4) ?
N4A N5A . 1.360(4) ?
N4A C8A . 1.333(4) ?
N5A C9A . 1.336(4) ?
N5A C10A . 1.468(4) ?
C5A H5A . 0.9300 ?
N6A C12A . 1.118(5) ?
C6A C7A . 1.443(4) ?
C7A C8A . 1.417(4) ?
C7A C9A . 1.384(4) ?
C8A H8A . 0.9300 ?
C9A H9A . 0.9300 ?
C10A H10C . 0.9800 ?
C10A C11A . 1.527(5) ?
C10A C13A . 1.517(5) ?
C11A H11C . 0.9700 ?
C11A H11D . 0.9700 ?
C11A C12A . 1.455(5) ?
C13A H13A . 0.9800 ?
C13A C14A . 1.511(6) ?
C13A C17A . 1.528(6) ?
C14A H14C . 0.9700 ?
C14A H14D . 0.9700 ?
C14A C15A . 1.531(7) ?
C15A H15C . 0.9700 ?
C15A H15D . 0.9700 ?
C15A C16A . 1.477(9) ?
C16A H16C . 0.9700 ?
C16A H16D . 0.9700 ?
C16A C17A . 1.521(7) ?
C17A H17C . 0.9700 ?
C17A H17D . 0.9700 ?
N1B H1B . 0.8600 ?
N1B C1B . 1.362(4) ?
N1B C4B . 1.345(4) ?
C1B H1BA . 0.9300 ?
C1B C2B . 1.355(5) ?
N2B C4B . 1.336(4) ?
N2B C5B . 1.309(4) ?
C2B H2B . 0.9300 ?
C2B C3B . 1.427(4) ?
N3B H3B . 0.8600 ?
N3B C5B . 1.361(4) ?
N3B C6B . 1.364(3) ?
C3B C4B . 1.425(4) ?
C3B C6B . 1.393(4) ?
N4B N5B . 1.358(4) ?
N4B C8B . 1.308(5) ?
N5B C9B . 1.320(4) ?
N5B C10B . 1.475(4) ?
C5B H5B . 0.9300 ?
N6B C12B . 1.124(6) ?
C6B C7B . 1.444(4) ?
C7B C8B . 1.410(4) ?
C7B C9B . 1.380(4) ?
C8B H8B . 0.9300 ?
C9B H9B . 0.9300 ?
C10B H10A . 0.9800 ?
C10B H10B . 0.9800 ?
C10B C11B . 1.519(8) ?
C10B C13B . 1.564(8) ?
C10B C18 . 1.533(12) ?
C11B H11A . 0.9700 ?
C11B H11B . 0.9700 ?
C11B C12B . 1.457(6) ?
C13B H13B . 0.9800 ?
C13B C14B . 1.540(9) ?
C13B C17B . 1.549(11) ?
C14B H14A . 0.9700 ?
C14B H14B . 0.9700 ?
C14B C15B . 1.539(14) ?
C15B H15A . 0.9700 ?
C15B H15B . 0.9700 ?
C15B C16B . 1.531(15) ?
C16B H16A . 0.9700 ?
C16B H16B . 0.9700 ?
C16B C17B . 1.519(11) ?
C17B H17A . 0.9700 ?
C17B H17B . 0.9700 ?
C18 H18 . 0.9800 ?
C18 C19 . 1.538(15) ?
C18 C22 . 1.538(13) ?
C19 H19A . 0.9700 ?
C19 H19B . 0.9700 ?
C19 C20 . 1.561(18) ?
C20 H20A . 0.9700 ?
C20 H20B . 0.9700 ?
C20 C21 . 1.528(18) ?
C21 H21A . 0.9700 ?
C21 H21B . 0.9700 ?
C21 C22 . 1.503(17) ?
C22 H22A . 0.9700 ?
C22 H22B . 0.9700 ?

loop_
_geom_hbond_atom_site_label_D
_geom_hbond_atom_site_label_H
_geom_hbond_atom_site_label_A
_geom_hbond_site_symmetry_A
_geom_hbond_distance_DH
_geom_hbond_distance_HA
_geom_hbond_distance_DA
_geom_hbond_angle_DHA
_geom_hbond_publ_flag
O3A H3AA O1B . 0.825(14) 1.704(15) 2.525(3) 173(4) yes
O4A H4A O3B 1_655 0.82 1.71 2.519(3) 170.9 yes
O2B H2BA O2A . 0.829(14) 1.672(19) 2.473(3) 162(4) yes
O4B H4B O3B 4_556 0.82 1.81 2.575(3) 154.2 yes
N1A H1A O2B 4_566 0.86 1.99 2.819(3) 160.6 yes
N3A H3A O1A . 0.86 1.73 2.578(3) 169.9 yes
N1B H1B N2A 4_456 0.86 2.35 3.120(4) 149.4 yes
N3B H3B O1B . 0.86 1.89 2.729(3) 165.2 yes

loop_
_geom_torsion_atom_site_label_1
_geom_torsion_atom_site_label_2
_geom_torsion_atom_site_label_3
_geom_torsion_atom_site_label_4
_geom_torsion_site_symmetry_1
_geom_torsion_site_symmetry_2
_geom_torsion_site_symmetry_3
_geom_torsion_site_symmetry_4
_geom_torsion
_geom_torsion_publ_flag
N1A C1A C2A C3A . . . . 0.4(4) ?
C1A N1A C4A N2A . . . . -177.1(3) ?
C1A N1A C4A C3A . . . . 1.4(4) ?
C1A C2A C3A C4A . . . . 0.4(4) ?
C1A C2A C3A C6A . . . . 176.4(3) ?
C2A C3A C4A N1A . . . . -1.1(3) ?
C2A C3A C4A N2A . . . . 177.4(3) ?
C2A C3A C6A N3A . . . . -175.1(3) ?
C2A C3A C6A C7A . . . . 4.2(6) ?
N3A C6A C7A C8A . . . . 22.2(5) ?
N3A C6A C7A C9A . . . . -160.8(3) ?
C3A C6A C7A C8A . . . . -157.2(3) ?
C3A C6A C7A C9A . . . . 19.9(5) ?
N4A N5A C9A C7A . . . . 1.0(4) ?
N4A N5A C10A C11A . . . . 57.3(4) ?
N4A N5A C10A C13A . . . . -70.1(4) ?
C4A N1A C1A C2A . . . . -1.1(4) ?
C4A N2A C5A N3A . . . . -0.3(5) ?
C4A C3A C6A N3A . . . . 0.6(4) ?
C4A C3A C6A C7A . . . . 180.0(3) ?
N5A N4A C8A C7A . . . . 2.0(4) ?
N5A C10A C11A C12A . . . . -178.0(3) ?
N5A C10A C13A C14A . . . . 70.9(4) ?
N5A C10A C13A C17A . . . . -52.0(5) ?
C5A N2A C4A N1A . . . . 177.6(3) ?
C5A N2A C4A C3A . . . . -0.6(4) ?
C5A N3A C6A C3A . . . . -1.4(4) ?
C5A N3A C6A C7A . . . . 179.2(3) ?
C6A N3A C5A N2A . . . . 1.3(5) ?
C6A C3A C4A N1A . . . . -178.1(3) ?
C6A C3A C4A N2A . . . . 0.4(5) ?
C6A C7A C8A N4A . . . . 176.2(3) ?
C6A C7A C9A N5A . . . . -177.4(3) ?
C8A N4A N5A C9A . . . . -1.9(4) ?
C8A N4A N5A C10A . . . . 178.6(3) ?
C8A C7A C9A N5A . . . . 0.2(4) ?
C9A N5A C10A C11A . . . . -122.2(4) ?
C9A N5A C10A C13A . . . . 110.4(4) ?
C9A C7A C8A N4A . . . . -1.4(4) ?
C10A N5A C9A C7A . . . . -179.5(3) ?
C10A C13A C14A C15A . . . . -158.0(4) ?
C10A C13A C17A C16A . . . . 166.1(4) ?
C11A C10A C13A C14A . . . . -52.0(5) ?
C11A C10A C13A C17A . . . . -174.9(4) ?
C13A C10A C11A C12A . . . . -50.7(5) ?
C13A C14A C15A C16A . . . . 13.4(7) ?
C14A C13A C17A C16A . . . . 35.7(5) ?
C14A C15A C16A C17A . . . . 9.1(7) ?
C15A C16A C17A C13A . . . . -27.7(6) ?
C17A C13A C14A C15A . . . . -30.3(5) ?
N1B C1B C2B C3B . . . . 1.2(4) ?
C1B N1B C4B N2B . . . . 179.8(3) ?
C1B N1B C4B C3B . . . . -0.4(4) ?
C1B C2B C3B C4B . . . . -1.4(4) ?
C1B C2B C3B C6B . . . . -178.9(4) ?
C2B C3B C4B N1B . . . . 1.1(4) ?
C2B C3B C4B N2B . . . . -179.1(3) ?
C2B C3B C6B N3B . . . . 176.7(3) ?
C2B C3B C6B C7B . . . . -4.3(6) ?
N3B C6B C7B C8B . . . . 174.6(3) ?
N3B C6B C7B C9B . . . . -5.8(5) ?
C3B C6B C7B C8B . . . . -4.4(5) ?
C3B C6B C7B C9B . . . . 175.2(3) ?
N4B N5B C9B C7B . . . . -0.1(4) ?
N4B N5B C10B C11B . . . . -101.8(4) ?
N4B N5B C10B C13B . . . . 144.5(5) ?
N4B N5B C10B C18 . . . . 113.4(6) ?
C4B N1B C1B C2B . . . . -0.5(4) ?
C4B N2B C5B N3B . . . . -1.8(5) ?
C4B C3B C6B N3B . . . . -0.6(4) ?
C4B C3B C6B C7B . . . . 178.5(3) ?
N5B N4B C8B C7B . . . . -0.7(5) ?
N5B C10B C11B C12B . . . . 62.2(5) ?
N5B C10B C13B C14B . . . . 171.1(6) ?
N5B C10B C13B C17B . . . . -71.8(6) ?
N5B C10B C18 C19 . . . . 98.4(9) ?
N5B C10B C18 C22 . . . . -146.1(9) ?
C5B N2B C4B N1B . . . . -178.1(3) ?
C5B N2B C4B C3B . . . . 2.1(5) ?
C5B N3B C6B C3B . . . . 0.9(4) ?
C5B N3B C6B C7B . . . . -178.2(3) ?
C6B N3B C5B N2B . . . . 0.3(5) ?
C6B C3B C4B N1B . . . . 179.2(3) ?
C6B C3B C4B N2B . . . . -1.0(5) ?
C6B C7B C8B N4B . . . . -179.7(3) ?
C6B C7B C9B N5B . . . . -180.0(3) ?
C8B N4B N5B C9B . . . . 0.5(5) ?
C8B N4B N5B C10B . . . . 175.1(4) ?
C8B C7B C9B N5B . . . . -0.3(4) ?
C9B N5B C10B C11B . . . . 71.9(5) ?
C9B N5B C10B C13B . . . . -41.9(7) ?
C9B N5B C10B C18 . . . . -72.9(8) ?
C9B C7B C8B N4B . . . . 0.6(4) ?
C10B N5B C9B C7B . . . . -174.3(4) ?
C10B C13B C14B C15B . . . . 144.7(9) ?
C10B C13B C17B C16B . . . . -129.5(6) ?
C10B C18 C19 C20 . . . . 129.7(12) ?
C10B C18 C22 C21 . . . . -145.0(13) ?
C11B C10B C13B C14B . . . . 53.5(8) ?
C11B C10B C13B C17B . . . . 170.6(5) ?
C11B C10B C18 C19 . . . . -36.5(11) ?
C11B C10B C18 C22 . . . . 79.0(12) ?
C13B C10B C11B C12B . . . . -177.6(4) ?
C13B C14B C15B C16B . . . . -39.3(11) ?
C14B C13B C17B C16B . . . . -5.0(9) ?
C14B C15B C16B C17B . . . . 36.4(11) ?
C15B C16B C17B C13B . . . . -19.5(11) ?
C17B C13B C14B C15B . . . . 27.2(10) ?
C18 C10B C11B C12B . . . . -163.6(7) ?
C18 C19 C20 C21 . . . . 14.9(19) ?
C19 C18 C22 C21 . . . . -29.3(15) ?
C19 C20 C21 C22 . . . . -33(2) ?
C20 C21 C22 C18 . . . . 38.8(19) ?
C22 C18 C19 C20 . . . . 8.5(15) ?

_cod_database_fobs_code 2023211
